data_7158488
loop_
_publ_author_name
'Shi, Zhengyi'
'Hu, Hong'
'Guo, Yi'
'Duan, Yulin'
'Zhang, Yeting'
'Tao, Bo'
'Bu, Pengfei'
'Sun, Weiguang'
'Qi, Changxing'
'Zhang, Yonghui'

_publ_section_title
;
 Discovery of 13,15-<i>nor</i>-polycyclic polyprenylated
 acylphloroglucinols from <i>Hypericum longistylum</i> with
 anti-inflammatory activity.
;
_journal_issue 6
_journal_name_full 'Organic &amp; biomolecular chemistry'
_journal_page_first 1284
_journal_page_last 1291
_journal_paper_doi 10.1039/d1ob02107a
_journal_volume 20
_journal_year 2022
_chemical_absolute_configuration ad
_chemical_formula_sum 'C27 H40 O6'
_chemical_formula_weight 460.59
_space_group_crystal_system orthorhombic
_space_group_IT_number 19
_space_group_name_Hall 'P 2ac 2ab'
_space_group_name_H-M_alt 'P 21 21 21'
_atom_sites_solution_hydrogens geom
_audit_creation_method SHELXL-2014/7
_audit_update_record
;
2021-09-27 deposited with the CCDC.	2022-01-12 downloaded from the CCDC.
;
_cell_angle_alpha 90
_cell_angle_beta 90
_cell_angle_gamma 90
_cell_formula_units_Z 4
_cell_length_a 9.3578(3)
_cell_length_b 11.4643(3)
_cell_length_c 23.4068(7)
_cell_measurement_reflns_used 9027
_cell_measurement_temperature 157(2)
_cell_measurement_theta_max 79.20
_cell_measurement_theta_min 3.78
_cell_volume 2511.10(13)
_computing_structure_refinement 'SHELXL-2014/7 (Sheldrick, 2014)'
_diffrn_ambient_temperature 157(2)
_diffrn_measured_fraction_theta_full 0.994
_diffrn_measured_fraction_theta_max 0.994
_diffrn_measurement_device_type CCD
_diffrn_radiation_type CuK\a
_diffrn_radiation_wavelength 1.54178
_diffrn_reflns_av_R_equivalents 0.0401
_diffrn_reflns_av_unetI/netI 0.0310
_diffrn_reflns_Laue_measured_fraction_full 0.994
_diffrn_reflns_Laue_measured_fraction_max 0.994
_diffrn_reflns_limit_h_max 9
_diffrn_reflns_limit_h_min -11
_diffrn_reflns_limit_k_max 14
_diffrn_reflns_limit_k_min -14
_diffrn_reflns_limit_l_max 29
_diffrn_reflns_limit_l_min -29
_diffrn_reflns_number 43768
_diffrn_reflns_point_group_measured_fraction_full 0.995
_diffrn_reflns_point_group_measured_fraction_max 0.992
_diffrn_reflns_theta_full 67.679
_diffrn_reflns_theta_max 79.219
_diffrn_reflns_theta_min 3.777
_exptl_absorpt_coefficient_mu 0.681
_exptl_absorpt_correction_type multi-scan
_exptl_absorpt_process_details sadabs
_exptl_crystal_colour colorless
_exptl_crystal_density_diffrn 1.218
_exptl_crystal_description Block
_exptl_crystal_F_000 1000
_exptl_crystal_size_max 0.320
_exptl_crystal_size_mid 0.274
_exptl_crystal_size_min 0.248
_exptl_transmission_factor_max 0.864
_exptl_transmission_factor_min 0.864
_refine_diff_density_max 0.673
_refine_diff_density_min -0.245
_refine_diff_density_rms 0.049
_refine_ls_abs_structure_details
;
 Flack x determined using 2268 quotients [(I+)-(I-)]/[(I+)+(I-)]
 (Parsons, Flack and Wagner, Acta Cryst. B69 (2013) 249-259).
;
_refine_ls_abs_structure_Flack 0.09(5)
_refine_ls_extinction_method none
_refine_ls_goodness_of_fit_ref 1.048
_refine_ls_matrix_type full
_refine_ls_number_parameters 308
_refine_ls_number_reflns 5397
_refine_ls_number_restraints 0
_refine_ls_restrained_S_all 1.048
_refine_ls_R_factor_all 0.0486
_refine_ls_R_factor_gt 0.0481
_refine_ls_shift/su_max 0.021
_refine_ls_shift/su_mean 0.002
_refine_ls_structure_factor_coef Fsqd
_refine_ls_weighting_details 'w=1/[\s^2^(Fo^2^)+(0.0744P)^2^+1.0231P] where P=(Fo^2^+2Fc^2^)/3'
_refine_ls_weighting_scheme calc
_refine_ls_wR_factor_gt 0.1319
_refine_ls_wR_factor_ref 0.1324
_reflns_Friedel_coverage 0.760
_reflns_Friedel_fraction_full 0.996
_reflns_Friedel_fraction_max 0.989
_reflns_number_gt 5339
_reflns_number_total 5397
_reflns_threshold_expression 'I > 2\s(I)'
_cod_data_source_file d1ob02107a2.cif
_cod_data_source_block ZN1_35_7_0m
_cod_depositor_comments
;
The following automatic conversions were performed:

data item '_chemical_absolute_configuration' value 'AD' was changed
to 'ad' in accordance with the
/home/data/users/saulius/crontab/automatic-downloads/rss-feeds/RSC/lib/dictionaries/cif_core.dic
dictionary named 'cif_core.dic' version 2.4.2 last updated on
2011-04-26.

Automatic conversion script
Id: cif_fix_values 7556 2019-12-06 15:28:31Z antanas 

 Adding full bibliography for 7158487--7158488.cif.
;
_cod_database_code 7158488
_shelx_shelxl_version_number 2014/7
_shelx_space_group_comment
;
The symmetry employed for this shelxl refinement is uniquely defined
by the following loop, which should always be used as a source of
symmetry information in preference to the above space-group names.
They are only intended as comments.
;
_shelx_estimated_absorpt_t_min 0.811
_shelx_estimated_absorpt_t_max 0.849

loop_
_space_group_symop_operation_xyz
'x, y, z'
'x+1/2, -y+1/2, -z'
'-x, y+1/2, -z+1/2'
'-x+1/2, -y, z+1/2'

loop_
_atom_site_label
_atom_site_type_symbol
_atom_site_fract_x
_atom_site_fract_y
_atom_site_fract_z
_atom_site_U_iso_or_equiv
_atom_site_adp_type
_atom_site_occupancy
_atom_site_site_symmetry_order
_atom_site_calc_flag
_atom_site_refinement_flags_posn
_atom_site_refinement_flags_adp
_atom_site_refinement_flags_occupancy
_atom_site_disorder_assembly
_atom_site_disorder_group
O1 O 0.6731(2) 0.33383(19) 0.72896(8) 0.0362(5) Uani 1 1 d . . . . .
O2 O 0.5804(3) 0.71505(19) 0.66484(11) 0.0482(6) Uani 1 1 d . . . . .
H2O H 0.5595 0.7331 0.6986 0.058 Uiso 1 1 calc R U . . .
O3 O 0.3861(2) 0.57310(18) 0.51930(9) 0.0372(5) Uani 1 1 d . . . . .
O4 O 0.4942(2) 0.39357(17) 0.54715(8) 0.0317(4) Uani 1 1 d . . . . .
O5 O 0.75139(18) 0.19308(16) 0.53830(7) 0.0255(3) Uani 1 1 d . . . . .
H5O H 0.673(4) 0.193(3) 0.5184(11) 0.038 Uiso 1 1 calc R U . . .
O6 O 1.01269(18) 0.31325(16) 0.53304(7) 0.0260(4) Uani 1 1 d . . . . .
H6O H 0.9480 0.2648 0.5256 0.039 Uiso 1 1 calc R U . . .
C1 C 1.1384(3) 0.4153(3) 0.60455(13) 0.0358(6) Uani 1 1 d . . . . .
H1A H 1.2247 0.4097 0.5810 0.054 Uiso 1 1 calc R U . . .
H1B H 1.1652 0.4173 0.6450 0.054 Uiso 1 1 calc R U . . .
H1C H 1.0863 0.4867 0.5948 0.054 Uiso 1 1 calc R U . . .
C2 C 1.0438(2) 0.3102(2) 0.59352(10) 0.0253(5) Uani 1 1 d . . . . .
C3 C 0.9052(2) 0.3091(2) 0.62931(9) 0.0218(4) Uani 1 1 d . . . . .
H3 H 0.9315 0.3312 0.6693 0.026 Uiso 1 1 calc R U . . .
C4 C 0.7931(2) 0.3963(2) 0.60869(10) 0.0209(4) Uani 1 1 d . . . . .
H4A H 0.7944 0.3985 0.5664 0.025 Uiso 1 1 calc R U . . .
H4B H 0.8191 0.4750 0.6227 0.025 Uiso 1 1 calc R U . . .
C5 C 0.6379(2) 0.36653(19) 0.62929(10) 0.0205(4) Uani 1 1 d . . . . .
C6 C 0.5414(2) 0.4423(2) 0.59310(10) 0.0237(5) Uani 1 1 d . . . . .
C7 C 0.5154(3) 0.5593(2) 0.60524(11) 0.0287(5) Uani 1 1 d . . . . .
C8 C 0.4349(3) 0.6243(3) 0.56330(12) 0.0325(6) Uani 1 1 d . . . . .
C9 C 0.4023(4) 0.7517(3) 0.57013(15) 0.0404(7) Uani 1 1 d . . . . .
H9A H 0.4936 0.7954 0.5705 0.049 Uiso 1 1 calc R U . . .
H9B H 0.3559 0.7636 0.6077 0.049 Uiso 1 1 calc R U . . .
C10 C 0.3058(4) 0.8038(3) 0.52362(16) 0.0456(7) Uani 1 1 d . . . . .
H10 H 0.2221 0.7507 0.5182 0.055 Uiso 1 1 calc R U . . .
C11 C 0.3830(5) 0.8150(4) 0.4672(2) 0.0639(11) Uani 1 1 d . . . . .
H11A H 0.4167 0.7381 0.4549 0.096 Uiso 1 1 calc R U . . .
H11B H 0.4649 0.8676 0.4717 0.096 Uiso 1 1 calc R U . . .
H11C H 0.3176 0.8468 0.4384 0.096 Uiso 1 1 calc R U . . .
C12 C 0.6372(2) 0.4025(2) 0.69227(10) 0.0238(5) Uani 1 1 d . . . . .
C13 C 0.5932(3) 0.5267(2) 0.70916(11) 0.0291(5) Uani 1 1 d . . . . .
C14 C 0.5681(3) 0.6099(2) 0.65863(13) 0.0315(5) Uani 1 1 d . . . . .
C15 C 0.2507(5) 0.9215(3) 0.5438(2) 0.0615(10) Uani 1 1 d . . . . .
H15A H 0.3316 0.9737 0.5510 0.092 Uiso 1 1 calc R U . . .
H15B H 0.1958 0.9112 0.5791 0.092 Uiso 1 1 calc R U . . .
H15C H 0.1890 0.9554 0.5143 0.092 Uiso 1 1 calc R U . . .
C16 C 0.4441(3) 0.5129(3) 0.73779(14) 0.0421(7) Uani 1 1 d . . . . .
H16A H 0.3788 0.4736 0.7113 0.063 Uiso 1 1 calc R U . . .
H16B H 0.4060 0.5900 0.7474 0.063 Uiso 1 1 calc R U . . .
H16C H 0.4536 0.4663 0.7727 0.063 Uiso 1 1 calc R U . . .
C17 C 0.6992(3) 0.5800(3) 0.75223(12) 0.0381(6) Uani 1 1 d . . . . .
H17A H 0.6653 0.6589 0.7628 0.046 Uiso 1 1 calc R U . . .
H17B H 0.6991 0.5317 0.7873 0.046 Uiso 1 1 calc R U . . .
C18 C 0.8504(3) 0.5895(3) 0.73058(12) 0.0343(6) Uani 1 1 d . . . . .
H18 H 0.9015 0.5183 0.7268 0.041 Uiso 1 1 calc R U . . .
C19 C 0.9208(3) 0.6862(3) 0.71612(12) 0.0368(6) Uani 1 1 d . . . . .
C20 C 1.0725(4) 0.6798(4) 0.69537(18) 0.0571(10) Uani 1 1 d . . . . .
H20A H 1.1068 0.5993 0.6982 0.086 Uiso 1 1 calc R U . . .
H20B H 1.1327 0.7306 0.7189 0.086 Uiso 1 1 calc R U . . .
H20C H 1.0768 0.7055 0.6555 0.086 Uiso 1 1 calc R U . . .
C21 C 0.8603(4) 0.8074(3) 0.71853(18) 0.0523(9) Uani 1 1 d . . . . .
H21A H 0.8488 0.8376 0.6796 0.078 Uiso 1 1 calc R U . . .
H21B H 0.9255 0.8581 0.7399 0.078 Uiso 1 1 calc R U . . .
H21C H 0.7672 0.8056 0.7376 0.078 Uiso 1 1 calc R U . . .
C22 C 0.6014(3) 0.2353(2) 0.62209(11) 0.0251(5) Uani 1 1 d . . . . .
H22A H 0.5762 0.2032 0.6601 0.030 Uiso 1 1 calc R U . . .
H22B H 0.5156 0.2287 0.5976 0.030 Uiso 1 1 calc R U . . .
C23 C 0.7201(3) 0.1591(2) 0.59624(10) 0.0235(5) Uani 1 1 d . . . . .
C24 C 0.6727(3) 0.0317(2) 0.59670(12) 0.0336(6) Uani 1 1 d . . . . .
H24A H 0.5839 0.0236 0.5749 0.050 Uiso 1 1 calc R U . . .
H24B H 0.6567 0.0065 0.6362 0.050 Uiso 1 1 calc R U . . .
H24C H 0.7472 -0.0168 0.5793 0.050 Uiso 1 1 calc R U . . .
C25 C 0.8562(3) 0.1785(2) 0.63047(10) 0.0236(5) Uani 1 1 d . . . . .
H25 H 0.8366 0.1566 0.6711 0.028 Uiso 1 1 calc R U . . .
C26 C 0.9876(3) 0.1075(2) 0.60978(11) 0.0304(5) Uani 1 1 d . . . . .
H26A H 1.0072 0.0417 0.6360 0.036 Uiso 1 1 calc R U . . .
H26B H 0.9710 0.0762 0.5709 0.036 Uiso 1 1 calc R U . . .
C27 C 1.1124(3) 0.1942(3) 0.60968(12) 0.0326(6) Uani 1 1 d . . . . .
H27A H 1.1574 0.1988 0.6479 0.039 Uiso 1 1 calc R U . . .
H27B H 1.1857 0.1714 0.5813 0.039 Uiso 1 1 calc R U . . .

loop_
_atom_site_aniso_label
_atom_site_aniso_U_11
_atom_site_aniso_U_22
_atom_site_aniso_U_33
_atom_site_aniso_U_23
_atom_site_aniso_U_13
_atom_site_aniso_U_12
O1 0.0417(11) 0.0441(11) 0.0227(8) 0.0055(8) -0.0006(8) 0.0084(9)
O2 0.0576(14) 0.0314(10) 0.0557(13) -0.0089(9) -0.0225(12) 0.0062(10)
O3 0.0436(11) 0.0339(10) 0.0340(10) -0.0002(8) -0.0098(8) 0.0044(9)
O4 0.0303(9) 0.0399(10) 0.0248(8) -0.0017(7) -0.0056(7) 0.0029(8)
O5 0.0242(8) 0.0327(8) 0.0196(7) -0.0008(7) -0.0016(6) -0.0037(7)
O6 0.0221(8) 0.0344(9) 0.0216(7) -0.0033(7) 0.0032(6) -0.0016(7)
C1 0.0219(11) 0.0462(16) 0.0394(14) -0.0118(12) 0.0022(10) -0.0056(11)
C2 0.0196(10) 0.0323(12) 0.0239(10) -0.0051(9) -0.0003(8) 0.0024(9)
C3 0.0194(10) 0.0266(11) 0.0193(9) -0.0036(8) -0.0012(8) 0.0032(9)
C4 0.0171(9) 0.0230(10) 0.0227(10) -0.0003(8) 0.0006(8) -0.0004(8)
C5 0.0189(10) 0.0217(10) 0.0209(10) -0.0001(8) 0.0006(8) 0.0016(8)
C6 0.0173(10) 0.0314(12) 0.0224(10) 0.0019(9) 0.0015(8) -0.0002(8)
C7 0.0234(11) 0.0291(12) 0.0336(12) 0.0054(10) 0.0023(10) 0.0020(9)
C8 0.0304(13) 0.0336(13) 0.0334(13) 0.0005(10) -0.0016(10) 0.0027(10)
C9 0.0432(16) 0.0303(13) 0.0478(16) -0.0002(12) -0.0104(13) 0.0053(12)
C10 0.0414(16) 0.0389(15) 0.0564(18) 0.0045(14) -0.0088(14) 0.0030(14)
C11 0.067(2) 0.056(2) 0.068(2) 0.022(2) 0.000(2) 0.011(2)
C12 0.0203(10) 0.0284(11) 0.0228(10) 0.0005(9) 0.0019(8) 0.0008(9)
C13 0.0256(11) 0.0344(13) 0.0273(11) -0.0104(10) 0.0020(9) 0.0023(10)
C14 0.0239(11) 0.0265(12) 0.0441(14) -0.0061(11) -0.0038(10) 0.0046(9)
C15 0.056(2) 0.0493(19) 0.079(3) 0.0064(19) -0.014(2) 0.0178(17)
C16 0.0309(13) 0.0566(18) 0.0389(15) -0.0153(14) 0.0104(11) 0.0024(13)
C17 0.0379(14) 0.0461(16) 0.0302(12) -0.0133(12) -0.0039(11) -0.0026(12)
C18 0.0301(13) 0.0366(14) 0.0361(13) -0.0111(11) -0.0114(11) 0.0031(11)
C19 0.0343(14) 0.0391(15) 0.0369(13) -0.0109(12) -0.0115(11) -0.0005(12)
C20 0.0372(17) 0.067(2) 0.067(2) -0.0248(19) -0.0029(16) -0.0145(16)
C21 0.0546(19) 0.0335(15) 0.069(2) -0.0078(15) -0.0187(17) -0.0030(15)
C22 0.0210(10) 0.0247(11) 0.0296(11) -0.0020(9) 0.0029(9) -0.0021(9)
C23 0.0259(11) 0.0232(11) 0.0213(10) -0.0004(8) 0.0019(8) -0.0010(9)
C24 0.0389(14) 0.0247(12) 0.0371(13) -0.0028(10) 0.0056(11) -0.0025(10)
C25 0.0256(11) 0.0246(11) 0.0208(10) 0.0007(8) 0.0009(8) 0.0053(9)
C26 0.0312(12) 0.0298(12) 0.0300(11) -0.0009(10) 0.0015(10) 0.0101(10)
C27 0.0222(11) 0.0429(14) 0.0326(12) -0.0032(11) -0.0013(9) 0.0105(11)

loop_
_atom_type_symbol
_atom_type_description
_atom_type_scat_dispersion_real
_atom_type_scat_dispersion_imag
_atom_type_scat_source
C C 0.0181 0.0091 'International Tables Vol C Tables 4.2.6.8 and 6.1.1.4'
H H 0.0000 0.0000 'International Tables Vol C Tables 4.2.6.8 and 6.1.1.4'
O O 0.0492 0.0322 'International Tables Vol C Tables 4.2.6.8 and 6.1.1.4'

loop_
_geom_angle_atom_site_label_1
_geom_angle_atom_site_label_2
_geom_angle_atom_site_label_3
_geom_angle
_geom_angle_site_symmetry_1
_geom_angle_site_symmetry_3
_geom_angle_publ_flag
C14 O2 H2O 109.5 . . ?
C23 O5 H5O 109.5 . . ?
C2 O6 H6O 109.5 . . ?
C2 C1 H1A 109.5 . . ?
C2 C1 H1B 109.5 . . ?
H1A C1 H1B 109.5 . . ?
C2 C1 H1C 109.5 . . ?
H1A C1 H1C 109.5 . . ?
H1B C1 H1C 109.5 . . ?
O6 C2 C1 105.4(2) . . ?
O6 C2 C27 110.4(2) . . ?
C1 C2 C27 113.9(2) . . ?
O6 C2 C3 111.26(18) . . ?
C1 C2 C3 113.9(2) . . ?
C27 C2 C3 102.2(2) . . ?
C4 C3 C2 113.54(19) . . ?
C4 C3 C25 115.52(19) . . ?
C2 C3 C25 105.26(18) . . ?
C4 C3 H3 107.4 . . ?
C2 C3 H3 107.4 . . ?
C25 C3 H3 107.4 . . ?
C3 C4 C5 113.34(18) . . ?
C3 C4 H4A 108.9 . . ?
C5 C4 H4A 108.9 . . ?
C3 C4 H4B 108.9 . . ?
C5 C4 H4B 108.9 . . ?
H4A C4 H4B 107.7 . . ?
C6 C5 C12 112.46(19) . . ?
C6 C5 C22 111.41(19) . . ?
C12 C5 C22 111.39(19) . . ?
C6 C5 C4 104.81(18) . . ?
C12 C5 C4 103.97(18) . . ?
C22 C5 C4 112.41(19) . . ?
O4 C6 C7 121.8(2) . . ?
O4 C6 C5 115.0(2) . . ?
C7 C6 C5 122.9(2) . . ?
C6 C7 C8 116.7(2) . . ?
C6 C7 C14 119.8(2) . . ?
C8 C7 C14 123.5(2) . . ?
O3 C8 C7 120.0(3) . . ?
O3 C8 C9 117.6(3) . . ?
C7 C8 C9 122.4(3) . . ?
C8 C9 C10 115.0(3) . . ?
C8 C9 H9A 108.5 . . ?
C10 C9 H9A 108.5 . . ?
C8 C9 H9B 108.5 . . ?
C10 C9 H9B 108.5 . . ?
H9A C9 H9B 107.5 . . ?
C11 C10 C15 111.0(3) . . ?
C11 C10 C9 111.8(3) . . ?
C15 C10 C9 108.9(3) . . ?
C11 C10 H10 108.3 . . ?
C15 C10 H10 108.3 . . ?
C9 C10 H10 108.3 . . ?
C10 C11 H11A 109.5 . . ?
C10 C11 H11B 109.5 . . ?
H11A C11 H11B 109.5 . . ?
C10 C11 H11C 109.5 . . ?
H11A C11 H11C 109.5 . . ?
H11B C11 H11C 109.5 . . ?
O1 C12 C5 120.4(2) . . ?
O1 C12 C13 119.6(2) . . ?
C5 C12 C13 120.0(2) . . ?
C12 C13 C14 114.7(2) . . ?
C12 C13 C17 111.3(2) . . ?
C14 C13 C17 110.8(2) . . ?
C12 C13 C16 104.9(2) . . ?
C14 C13 C16 104.9(2) . . ?
C17 C13 C16 109.6(2) . . ?
O2 C14 C7 121.7(3) . . ?
O2 C14 C13 120.5(3) . . ?
C7 C14 C13 117.5(2) . . ?
C10 C15 H15A 109.5 . . ?
C10 C15 H15B 109.5 . . ?
H15A C15 H15B 109.5 . . ?
C10 C15 H15C 109.5 . . ?
H15A C15 H15C 109.5 . . ?
H15B C15 H15C 109.5 . . ?
C13 C16 H16A 109.5 . . ?
C13 C16 H16B 109.5 . . ?
H16A C16 H16B 109.5 . . ?
C13 C16 H16C 109.5 . . ?
H16A C16 H16C 109.5 . . ?
H16B C16 H16C 109.5 . . ?
C18 C17 C13 114.4(2) . . ?
C18 C17 H17A 108.7 . . ?
C13 C17 H17A 108.7 . . ?
C18 C17 H17B 108.7 . . ?
C13 C17 H17B 108.7 . . ?
H17A C17 H17B 107.6 . . ?
C19 C18 C17 127.5(3) . . ?
C19 C18 H18 116.2 . . ?
C17 C18 H18 116.2 . . ?
C18 C19 C20 120.6(3) . . ?
C18 C19 C21 125.0(3) . . ?
C20 C19 C21 114.4(3) . . ?
C19 C20 H20A 109.5 . . ?
C19 C20 H20B 109.5 . . ?
H20A C20 H20B 109.5 . . ?
C19 C20 H20C 109.5 . . ?
H20A C20 H20C 109.5 . . ?
H20B C20 H20C 109.5 . . ?
C19 C21 H21A 109.5 . . ?
C19 C21 H21B 109.5 . . ?
H21A C21 H21B 109.5 . . ?
C19 C21 H21C 109.5 . . ?
H21A C21 H21C 109.5 . . ?
H21B C21 H21C 109.5 . . ?
C23 C22 C5 115.8(2) . . ?
C23 C22 H22A 108.3 . . ?
C5 C22 H22A 108.3 . . ?
C23 C22 H22B 108.3 . . ?
C5 C22 H22B 108.3 . . ?
H22A C22 H22B 107.4 . . ?
O5 C23 C25 106.62(19) . . ?
O5 C23 C24 108.91(19) . . ?
C25 C23 C24 112.3(2) . . ?
O5 C23 C22 111.4(2) . . ?
C25 C23 C22 108.37(19) . . ?
C24 C23 C22 109.3(2) . . ?
C23 C24 H24A 109.5 . . ?
C23 C24 H24B 109.5 . . ?
H24A C24 H24B 109.5 . . ?
C23 C24 H24C 109.5 . . ?
H24A C24 H24C 109.5 . . ?
H24B C24 H24C 109.5 . . ?
C23 C25 C26 115.0(2) . . ?
C23 C25 C3 112.03(18) . . ?
C26 C25 C3 105.33(19) . . ?
C23 C25 H25 108.1 . . ?
C26 C25 H25 108.1 . . ?
C3 C25 H25 108.1 . . ?
C27 C26 C25 105.3(2) . . ?
C27 C26 H26A 110.7 . . ?
C25 C26 H26A 110.7 . . ?
C27 C26 H26B 110.7 . . ?
C25 C26 H26B 110.7 . . ?
H26A C26 H26B 108.8 . . ?
C2 C27 C26 104.18(19) . . ?
C2 C27 H27A 110.9 . . ?
C26 C27 H27A 110.9 . . ?
C2 C27 H27B 110.9 . . ?
C26 C27 H27B 110.9 . . ?
H27A C27 H27B 108.9 . . ?

loop_
_geom_bond_atom_site_label_1
_geom_bond_atom_site_label_2
_geom_bond_distance
_geom_bond_site_symmetry_2
_geom_bond_publ_flag
O1 C12 1.212(3) . ?
O2 C14 1.220(4) . ?
O2 H2O 0.8400 . ?
O3 C8 1.270(4) . ?
O4 C6 1.290(3) . ?
O5 C23 1.441(3) . ?
O5 H5O 0.87(4) . ?
O6 C2 1.446(3) . ?
O6 H6O 0.8400 . ?
C1 C2 1.517(4) . ?
C1 H1A 0.9800 . ?
C1 H1B 0.9800 . ?
C1 H1C 0.9800 . ?
C2 C27 1.524(4) . ?
C2 C3 1.544(3) . ?
C3 C4 1.527(3) . ?
C3 C25 1.566(3) . ?
C3 H3 1.0000 . ?
C4 C5 1.569(3) . ?
C4 H4A 0.9900 . ?
C4 H4B 0.9900 . ?
C5 C6 1.512(3) . ?
C5 C12 1.531(3) . ?
C5 C22 1.552(3) . ?
C6 C7 1.392(4) . ?
C7 C8 1.444(4) . ?
C7 C14 1.464(4) . ?
C8 C9 1.501(4) . ?
C9 C10 1.535(4) . ?
C9 H9A 0.9900 . ?
C9 H9B 0.9900 . ?
C10 C11 1.511(6) . ?
C10 C15 1.520(5) . ?
C10 H10 1.0000 . ?
C11 H11A 0.9800 . ?
C11 H11B 0.9800 . ?
C11 H11C 0.9800 . ?
C12 C13 1.534(3) . ?
C13 C14 1.537(4) . ?
C13 C17 1.541(4) . ?
C13 C16 1.556(4) . ?
C15 H15A 0.9800 . ?
C15 H15B 0.9800 . ?
C15 H15C 0.9800 . ?
C16 H16A 0.9800 . ?
C16 H16B 0.9800 . ?
C16 H16C 0.9800 . ?
C17 C18 1.507(4) . ?
C17 H17A 0.9900 . ?
C17 H17B 0.9900 . ?
C18 C19 1.334(5) . ?
C18 H18 0.9500 . ?
C19 C20 1.501(5) . ?
C19 C21 1.502(5) . ?
C20 H20A 0.9800 . ?
C20 H20B 0.9800 . ?
C20 H20C 0.9800 . ?
C21 H21A 0.9800 . ?
C21 H21B 0.9800 . ?
C21 H21C 0.9800 . ?
C22 C23 1.536(3) . ?
C22 H22A 0.9900 . ?
C22 H22B 0.9900 . ?
C23 C25 1.521(3) . ?
C23 C24 1.527(3) . ?
C24 H24A 0.9800 . ?
C24 H24B 0.9800 . ?
C24 H24C 0.9800 . ?
C25 C26 1.552(3) . ?
C25 H25 1.0000 . ?
C26 C27 1.534(4) . ?
C26 H26A 0.9900 . ?
C26 H26B 0.9900 . ?
C27 H27A 0.9900 . ?
C27 H27B 0.9900 . ?

loop_
_geom_torsion_atom_site_label_1
_geom_torsion_atom_site_label_2
_geom_torsion_atom_site_label_3
_geom_torsion_atom_site_label_4
_geom_torsion
_geom_torsion_site_symmetry_1
_geom_torsion_site_symmetry_2
_geom_torsion_site_symmetry_3
_geom_torsion_site_symmetry_4
_geom_torsion_publ_flag
O6 C2 C3 C4 -44.6(3) . . . . ?
C1 C2 C3 C4 74.3(3) . . . . ?
C27 C2 C3 C4 -162.5(2) . . . . ?
O6 C2 C3 C25 82.7(2) . . . . ?
C1 C2 C3 C25 -158.4(2) . . . . ?
C27 C2 C3 C25 -35.2(2) . . . . ?
C2 C3 C4 C5 159.52(19) . . . . ?
C25 C3 C4 C5 37.8(3) . . . . ?
C3 C4 C5 C6 -166.12(19) . . . . ?
C3 C4 C5 C12 75.7(2) . . . . ?
C3 C4 C5 C22 -45.0(3) . . . . ?
C12 C5 C6 O4 -154.6(2) . . . . ?
C22 C5 C6 O4 -28.7(3) . . . . ?
C4 C5 C6 O4 93.1(2) . . . . ?
C12 C5 C6 C7 31.1(3) . . . . ?
C22 C5 C6 C7 156.9(2) . . . . ?
C4 C5 C6 C7 -81.2(3) . . . . ?
O4 C6 C7 C8 -1.1(4) . . . . ?
C5 C6 C7 C8 172.8(2) . . . . ?
O4 C6 C7 C14 178.4(2) . . . . ?
C5 C6 C7 C14 -7.6(4) . . . . ?
C6 C7 C8 O3 3.2(4) . . . . ?
C14 C7 C8 O3 -176.3(3) . . . . ?
C6 C7 C8 C9 -178.4(3) . . . . ?
C14 C7 C8 C9 2.1(4) . . . . ?
O3 C8 C9 C10 3.0(4) . . . . ?
C7 C8 C9 C10 -175.4(3) . . . . ?
C8 C9 C10 C11 -71.7(4) . . . . ?
C8 C9 C10 C15 165.2(3) . . . . ?
C6 C5 C12 O1 158.5(2) . . . . ?
C22 C5 C12 O1 32.7(3) . . . . ?
C4 C5 C12 O1 -88.6(3) . . . . ?
C6 C5 C12 C13 -22.5(3) . . . . ?
C22 C5 C12 C13 -148.3(2) . . . . ?
C4 C5 C12 C13 90.4(2) . . . . ?
O1 C12 C13 C14 172.7(2) . . . . ?
C5 C12 C13 C14 -6.3(3) . . . . ?
O1 C12 C13 C17 45.8(3) . . . . ?
C5 C12 C13 C17 -133.2(2) . . . . ?
O1 C12 C13 C16 -72.7(3) . . . . ?
C5 C12 C13 C16 108.3(2) . . . . ?
C6 C7 C14 O2 161.1(3) . . . . ?
C8 C7 C14 O2 -19.4(4) . . . . ?
C6 C7 C14 C13 -25.0(3) . . . . ?
C8 C7 C14 C13 154.5(2) . . . . ?
C12 C13 C14 O2 -155.2(3) . . . . ?
C17 C13 C14 O2 -28.0(4) . . . . ?
C16 C13 C14 O2 90.3(3) . . . . ?
C12 C13 C14 C7 30.9(3) . . . . ?
C17 C13 C14 C7 158.0(2) . . . . ?
C16 C13 C14 C7 -83.7(3) . . . . ?
C12 C13 C17 C18 60.1(3) . . . . ?
C14 C13 C17 C18 -68.9(3) . . . . ?
C16 C13 C17 C18 175.8(3) . . . . ?
C13 C17 C18 C19 108.6(3) . . . . ?
C17 C18 C19 C20 179.8(3) . . . . ?
C17 C18 C19 C21 -0.3(5) . . . . ?
C6 C5 C22 C23 116.8(2) . . . . ?
C12 C5 C22 C23 -116.7(2) . . . . ?
C4 C5 C22 C23 -0.5(3) . . . . ?
C5 C22 C23 O5 -64.4(3) . . . . ?
C5 C22 C23 C25 52.6(3) . . . . ?
C5 C22 C23 C24 175.2(2) . . . . ?
O5 C23 C25 C26 -60.0(3) . . . . ?
C24 C23 C25 C26 59.2(3) . . . . ?
C22 C23 C25 C26 -180.0(2) . . . . ?
O5 C23 C25 C3 60.2(2) . . . . ?
C24 C23 C25 C3 179.40(19) . . . . ?
C22 C23 C25 C3 -59.8(2) . . . . ?
C4 C3 C25 C23 15.1(3) . . . . ?
C2 C3 C25 C23 -111.0(2) . . . . ?
C4 C3 C25 C26 140.8(2) . . . . ?
C2 C3 C25 C26 14.7(2) . . . . ?
C23 C25 C26 C27 135.2(2) . . . . ?
C3 C25 C26 C27 11.3(2) . . . . ?
O6 C2 C27 C26 -75.9(2) . . . . ?
C1 C2 C27 C26 165.8(2) . . . . ?
C3 C2 C27 C26 42.6(2) . . . . ?
C25 C26 C27 C2 -33.7(3) . . . . ?
